data_1550989
loop_
_publ_author_name
'Kim, Hyehyun'
'Kim, Dongwook'
'Moon, Dohyun'
'Choi, Yong Nam'
'Baek, Seung Bin'
'Lah, Myoung Soo'

_publ_section_title
;
 Symmetry-guided syntheses of mixed-linker Zr metal-organic frameworks
 with precise linker locations
;
_journal_name_full 'Chemical Science'
_journal_paper_doi 10.1039/C9SC01301F
_journal_year 2019
_chemical_formula_sum 'C64 H50 O43 Zr6'
_chemical_formula_weight 2054.36
_space_group_crystal_system tetragonal
_space_group_IT_number 128
_space_group_name_Hall '-P 4 2n'
_space_group_name_H-M_alt 'P 4/m n c'
_symmetry_space_group_name_Hall '-P 4 2n'
_symmetry_space_group_name_H-M 'P 4/m n c'
_atom_sites_solution_hydrogens geom
_audit_creation_method SHELXL-2014/7
_audit_update_record
;
2019-02-08 deposited with the CCDC.    2019-05-07 downloaded from the CCDC.
;
_cell_angle_alpha 90
_cell_angle_beta 90
_cell_angle_gamma 90
_cell_formula_units_Z 2
_cell_length_a 17.439(3)
_cell_length_b 17.439(3)
_cell_length_c 22.592(5)
_cell_measurement_reflns_used 82498
_cell_measurement_temperature 250(2)
_cell_measurement_theta_max 27.999
_cell_measurement_theta_min 1.776
_cell_volume 6871(2)
_computing_cell_refinement HKL3000
_computing_data_collection 'PAL BL2D-SMDC Program'
_computing_data_reduction HKL3000
_computing_molecular_graphics ORTEP
_computing_publication_material CIFTAB
_computing_structure_refinement SHELXL
_computing_structure_solution SHELXS
_diffrn_ambient_temperature 250(2)
_diffrn_measured_fraction_theta_full 0.999
_diffrn_measured_fraction_theta_max 1.000
_diffrn_measurement_device_type 'ADSC Q210 CCD area detector'
_diffrn_measurement_method 'omega scan'
_diffrn_radiation_type synchrotron
_diffrn_radiation_wavelength 0.700
_diffrn_reflns_av_R_equivalents 0.0645
_diffrn_reflns_av_unetI/netI 0.0281
_diffrn_reflns_Laue_measured_fraction_full 0.999
_diffrn_reflns_Laue_measured_fraction_max 1.000
_diffrn_reflns_limit_h_max 23
_diffrn_reflns_limit_h_min -23
_diffrn_reflns_limit_k_max 23
_diffrn_reflns_limit_k_min -23
_diffrn_reflns_limit_l_max 30
_diffrn_reflns_limit_l_min -30
_diffrn_reflns_number 60100
_diffrn_reflns_point_group_measured_fraction_full 0.999
_diffrn_reflns_point_group_measured_fraction_max 1.000
_diffrn_reflns_theta_full 24.835
_diffrn_reflns_theta_max 27.999
_diffrn_reflns_theta_min 1.776
_diffrn_source 'PLSII 2D bending magnet'
_exptl_absorpt_coefficient_mu 0.469
_exptl_absorpt_correction_T_max 0.973
_exptl_absorpt_correction_T_min 0.971
_exptl_absorpt_correction_type multi-scan
_exptl_absorpt_process_details HKL3000
_exptl_crystal_colour colorless
_exptl_crystal_density_diffrn 0.993
_exptl_crystal_description block
_exptl_crystal_F_000 2036
_exptl_crystal_size_max 0.062
_exptl_crystal_size_mid 0.060
_exptl_crystal_size_min 0.058
_refine_diff_density_max 5.562
_refine_diff_density_min -1.486
_refine_diff_density_rms 0.163
_refine_ls_extinction_coef 0.0051(9)
_refine_ls_extinction_expression Fc^*^=kFc[1+0.001xFc^2^\l^3^/sin(2\q)]^-1/4^
_refine_ls_extinction_method 'SHELXL-2014/7 (Sheldrick 2014'
_refine_ls_goodness_of_fit_ref 1.080
_refine_ls_hydrogen_treatment constr
_refine_ls_matrix_type full
_refine_ls_number_parameters 292
_refine_ls_number_reflns 4460
_refine_ls_number_restraints 266
_refine_ls_restrained_S_all 1.067
_refine_ls_R_factor_all 0.0842
_refine_ls_R_factor_gt 0.0710
_refine_ls_shift/su_max 0.001
_refine_ls_shift/su_mean 0.000
_refine_ls_structure_factor_coef Fsqd
_refine_ls_weighting_details 'w=1/[\s^2^(Fo^2^)+(0.1672P)^2^] where P=(Fo^2^+2Fc^2^)/3'
_refine_ls_weighting_scheme calc
_refine_ls_wR_factor_gt 0.2047
_refine_ls_wR_factor_ref 0.2150
_reflns_Friedel_coverage 0.000
_reflns_number_gt 3501
_reflns_number_total 4460
_reflns_threshold_expression 'I > 2\s(I)'
_cod_data_source_file c9sc01301f2.cif
_cod_data_source_block p17_024ttg_sq
_cod_depositor_comments
;
The following automatic conversions were performed:

'_exptl_absorpt_correction_type' value 'Multi-scan' changed to
'multi-scan' according to
/home/data/users/saulius/crontab/automatic-downloads/rss-feeds/RSC/lib/dictionaries/cif_core.dic
dictionary named 'cif_core.dic' version 2.4.2 from 2011-04-26.

Automatic conversion script
Id: cif_fix_values 4973 2017-02-22 13:04:09Z antanas 
;
_cod_database_code 1550989
_shelx_shelxl_version_number 2014/7
_shelx_space_group_comment
;
The symmetry employed for this shelxl refinement is uniquely defined
by the following loop, which should always be used as a source of
symmetry information in preference to the above space-group names.
They are only intended as comments.
;
_shelx_estimated_absorpt_t_min 0.972
_shelx_estimated_absorpt_t_max 0.973

loop_
_space_group_symop_operation_xyz
'x, y, z'
'-x, -y, z'
'-y, x, z'
'y, -x, z'
'-x+1/2, y+1/2, -z+1/2'
'x+1/2, -y+1/2, -z+1/2'
'y+1/2, x+1/2, -z+1/2'
'-y+1/2, -x+1/2, -z+1/2'
'-x, -y, -z'
'x, y, -z'
'y, -x, -z'
'-y, x, -z'
'x-1/2, -y-1/2, z-1/2'
'-x-1/2, y-1/2, z-1/2'
'-y-1/2, -x-1/2, z-1/2'
'y-1/2, x-1/2, z-1/2'

loop_
_atom_site_label
_atom_site_type_symbol
_atom_site_fract_x
_atom_site_fract_y
_atom_site_fract_z
_atom_site_U_iso_or_equiv
_atom_site_adp_type
_atom_site_occupancy
_atom_site_site_symmetry_order
_atom_site_calc_flag
_atom_site_refinement_flags_posn
_atom_site_refinement_flags_adp
_atom_site_refinement_flags_occupancy
_atom_site_disorder_assembly
_atom_site_disorder_group
Zr1 Zr 1.0000 0.0000 -0.10842(2) 0.0157(2) Uani 1 4 d S T P . .
Zr2 Zr 0.88410(3) 0.08445(3) 0.0000 0.0242(2) Uani 1 2 d S T P . .
O1M O 0.98433(19) 0.1001(3) -0.05226(15) 0.0728(15) Uani 1 1 d . . . . .
O1 O 1.06207(16) 0.08838(15) -0.15761(11) 0.0303(6) Uani 1 1 d . . . . .
O2 O 1.1166(2) 0.1625(2) -0.08869(12) 0.0511(10) Uani 1 1 d . . . . .
C1 C 1.1043(3) 0.1424(3) -0.14154(16) 0.0393(10) Uani 1 1 d . . . . .
C2 C 1.1961(4) 0.2409(4) -0.17568(18) 0.078(2) Uani 1 1 d . . . . .
H2 H 1.2069 0.2513 -0.1357 0.094 Uiso 1 1 calc R U . . .
C3 C 1.1424(4) 0.1876(4) -0.18917(18) 0.0662(18) Uani 1 1 d . . . . .
C4 C 1.1245(4) 0.1713(4) -0.2493(2) 0.089(3) Uani 1 1 d . . . . .
H4 H 1.0871 0.1344 -0.2585 0.107 Uiso 1 1 calc R U . . .
C5 C 1.1618(4) 0.2093(4) -0.2933(2) 0.095(3) Uani 1 1 d . . . . .
H5 H 1.1491 0.1990 -0.3329 0.114 Uiso 1 1 calc R U . . .
C6 C 1.2194(4) 0.2643(4) -0.28041(18) 0.080(2) Uani 1 1 d . . . . .
O1S O 0.8611(6) 0.2053(5) 0.0000 0.048(3) Uani 0.75 2 d S T P A 1
H1S H 0.8453 0.2184 0.0331 0.072 Uiso 0.25 1 calc DR U P A 1
O11 O 0.8710(10) 0.3051(8) 0.0907(5) 0.060(4) Uani 0.25 1 d D . P B 1
O12 O 0.9568(7) 0.2332(8) 0.1393(6) 0.054(4) Uani 0.25 1 d D . P B 1
C11 C 0.9072(8) 0.2872(7) 0.1395(5) 0.080(9) Uani 0.25 1 d D . P B 1
C12 C 0.8776(8) 0.3187(8) 0.1952(5) 0.041(4) Uani 0.25 1 d D . P B 1
C13 C 0.9029(6) 0.2922(7) 0.2494(6) 0.050(4) Uani 0.25 1 d D . P B 1
O13 O 0.9604(7) 0.2364(8) 0.2534(6) 0.062(4) Uani 0.25 1 d D . P B 1
C14 C 0.8755(10) 0.3220(11) 0.3022(6) 0.053(5) Uani 0.25 1 d D . P B 1
H14 H 0.8964 0.3037 0.3378 0.064 Uiso 0.25 1 calc R U P B 1
O21 O 0.8806(11) 0.2137(9) 0.0000 0.015(4) Uani 0.25 2 d DS TU P A 2
O22 O 0.9324(9) 0.2592(10) 0.0893(7) 0.039(5) Uani 0.125 1 d D U P A 2
O23 O 0.642(3) 0.526(3) 0.1172(15) 0.19(3) Uani 0.125 1 d D U P A 2
O24 O 0.5883(17) 0.4859(19) 0.0265(16) 0.121(15) Uani 0.125 1 d D U P A 2
O25 O 0.8785(12) 0.3653(15) 0.1411(10) 0.17(2) Uani 0.125 1 d D U P A 2
O26 O 0.6418(14) 0.3763(18) -0.0278(12) 0.175(19) Uani 0.125 1 d D U P A 2
C21 C 0.8178(6) 0.3173(6) 0.0511(5) 0.028(5) Uani 0.125 1 d D U P A 2
C22 C 0.8188(8) 0.3683(8) 0.0987(6) 0.056(9) Uani 0.125 1 d D U P A 2
C23 C 0.7603(9) 0.4218(9) 0.1037(7) 0.059(9) Uani 0.125 1 d D U P A 2
H23 H 0.7601 0.4565 0.1355 0.071 Uiso 0.125 1 calc R U P A 2
C24 C 0.7024(9) 0.4246(8) 0.0623(8) 0.073(10) Uani 0.125 1 d D U P A 2
C25 C 0.7013(9) 0.3738(10) 0.0149(8) 0.117(14) Uani 0.125 1 d D U P A 2
C26 C 0.7600(9) 0.3199(10) 0.0098(7) 0.081(11) Uani 0.125 1 d D U P A 2
C27 C 0.8788(7) 0.2616(6) 0.0464(4) 0.013(4) Uani 0.125 1 d D U P A 2
C28 C 0.6418(10) 0.4807(11) 0.0688(10) 0.098(13) Uani 0.125 1 d D U P A 2
O2S O 0.7571(2) 0.0621(3) 0.0000 0.0553(13) Uani 1 2 d S T P A .

loop_
_atom_site_aniso_label
_atom_site_aniso_U_11
_atom_site_aniso_U_22
_atom_site_aniso_U_33
_atom_site_aniso_U_23
_atom_site_aniso_U_13
_atom_site_aniso_U_12
Zr1 0.0199(3) 0.0199(3) 0.0072(3) 0.000 0.000 0.000
Zr2 0.0277(3) 0.0335(3) 0.0112(3) 0.000 0.000 0.01084(19)
O1M 0.0337(17) 0.140(4) 0.045(2) -0.064(2) 0.0106(14) -0.0176(19)
O1 0.0394(15) 0.0351(14) 0.0164(12) 0.0042(10) 0.0026(11) -0.0112(12)
O2 0.078(3) 0.059(2) 0.0162(13) 0.0022(13) 0.0018(14) -0.0409(18)
C1 0.058(3) 0.045(2) 0.0155(16) 0.0049(15) 0.0043(16) -0.025(2)
C2 0.120(5) 0.101(4) 0.0136(18) 0.009(2) -0.001(2) -0.080(4)
C3 0.095(4) 0.086(4) 0.0182(19) 0.008(2) 0.001(2) -0.060(3)
C4 0.120(5) 0.121(5) 0.025(2) 0.002(3) 0.006(3) -0.096(5)
C5 0.133(6) 0.138(6) 0.0137(19) 0.008(3) 0.002(3) -0.100(5)
C6 0.116(5) 0.109(5) 0.0167(19) 0.007(2) 0.002(2) -0.087(4)
O1S 0.056(6) 0.048(5) 0.040(4) 0.000 0.000 0.016(4)
O11 0.109(13) 0.043(7) 0.029(6) -0.021(5) -0.008(7) 0.025(8)
O12 0.042(7) 0.067(9) 0.053(8) -0.043(7) -0.003(6) 0.021(6)
C11 0.18(3) 0.026(9) 0.030(9) -0.008(7) -0.025(13) 0.025(13)
C12 0.063(12) 0.031(8) 0.029(8) -0.011(6) 0.006(7) 0.016(8)
C13 0.041(9) 0.047(10) 0.060(11) -0.004(9) -0.003(9) 0.005(8)
O13 0.048(8) 0.091(11) 0.048(8) 0.004(8) 0.007(6) 0.028(7)
C14 0.052(11) 0.083(15) 0.025(8) 0.007(8) -0.012(7) 0.020(11)
O21 0.017(6) 0.011(5) 0.018(5) 0.000 0.000 0.003(4)
O22 0.048(9) 0.039(8) 0.031(8) -0.025(7) -0.003(7) 0.010(7)
O23 0.19(4) 0.25(5) 0.12(4) -0.09(3) -0.06(3) 0.18(4)
O24 0.09(2) 0.08(2) 0.19(3) -0.07(2) -0.05(2) 0.036(17)
O25 0.08(3) 0.21(5) 0.23(5) 0.01(4) -0.07(3) -0.02(3)
O26 0.17(3) 0.20(3) 0.15(3) -0.07(3) -0.04(2) 0.07(3)
C21 0.030(6) 0.024(6) 0.030(6) 0.000(5) 0.001(5) 0.004(5)
C22 0.065(18) 0.042(16) 0.059(18) -0.026(14) 0.018(15) 0.019(15)
C23 0.057(19) 0.034(16) 0.09(2) -0.010(16) 0.011(16) 0.010(14)
C24 0.10(2) 0.051(18) 0.07(2) -0.015(16) -0.012(18) 0.018(16)
C25 0.11(2) 0.13(2) 0.11(3) -0.04(2) 0.00(2) 0.06(2)
C26 0.10(2) 0.057(17) 0.09(2) -0.030(19) -0.001(19) 0.038(16)
C27 0.016(6) 0.012(5) 0.011(5) -0.003(4) 0.001(4) 0.007(4)
C28 0.11(2) 0.07(2) 0.11(3) -0.02(2) -0.03(2) 0.04(2)
O2S 0.026(2) 0.095(4) 0.044(3) 0.000 0.000 0.012(2)

loop_
_atom_type_symbol
_atom_type_description
_atom_type_scat_dispersion_real
_atom_type_scat_dispersion_imag
_atom_type_scat_source
C C 0.0030 0.0016 'International Tables Vol C Tables 4.2.6.8 and 6.1.1.4'
H H 0.0000 0.0000 'International Tables Vol C Tables 4.2.6.8 and 6.1.1.4'
O O 0.0105 0.0059 'International Tables Vol C Tables 4.2.6.8 and 6.1.1.4'
Zr Zr -3.5084 0.5477 'International Tables Vol C Tables 4.2.6.8 and 6.1.1.4'

loop_
_geom_angle_atom_site_label_1
_geom_angle_atom_site_label_2
_geom_angle_atom_site_label_3
_geom_angle
_geom_angle_site_symmetry_1
_geom_angle_site_symmetry_3
O1M Zr1 O1M 70.11(12) . 4_665
O1M Zr1 O1M 70.11(12) . 3_645
O1M Zr1 O1M 108.6(2) 4_665 3_645
O1M Zr1 O1M 108.6(2) . 2_755
O1M Zr1 O1M 70.11(12) 4_665 2_755
O1M Zr1 O1M 70.11(12) 3_645 2_755
O1M Zr1 O1 78.05(14) . .
O1M Zr1 O1 79.08(13) 4_665 .
O1M Zr1 O1 141.46(12) 3_645 .
O1M Zr1 O1 143.11(11) 2_755 .
O1M Zr1 O1 143.11(11) . 2_755
O1M Zr1 O1 141.46(12) 4_665 2_755
O1M Zr1 O1 79.08(13) 3_645 2_755
O1M Zr1 O1 78.05(14) 2_755 2_755
O1 Zr1 O1 118.92(14) . 2_755
O1M Zr1 O1 79.08(13) . 3_645
O1M Zr1 O1 143.11(11) 4_665 3_645
O1M Zr1 O1 78.05(14) 3_645 3_645
O1M Zr1 O1 141.46(12) 2_755 3_645
O1 Zr1 O1 75.04(6) . 3_645
O1 Zr1 O1 75.04(6) 2_755 3_645
O1M Zr1 O1 141.46(12) . 4_665
O1M Zr1 O1 78.05(14) 4_665 4_665
O1M Zr1 O1 143.11(11) 3_645 4_665
O1M Zr1 O1 79.08(13) 2_755 4_665
O1 Zr1 O1 75.04(6) . 4_665
O1 Zr1 O1 75.04(6) 2_755 4_665
O1 Zr1 O1 118.92(14) 3_645 4_665
O1M Zr1 Zr2 35.05(10) . 11_665
O1M Zr1 Zr2 35.09(9) 4_665 11_665
O1M Zr1 Zr2 90.12(12) 3_645 11_665
O1M Zr1 Zr2 90.14(11) 2_755 11_665
O1 Zr1 Zr2 74.95(7) . 11_665
O1 Zr1 Zr2 166.11(7) 2_755 11_665
O1 Zr1 Zr2 111.49(7) 3_645 11_665
O1 Zr1 Zr2 110.17(7) 4_665 11_665
O1M Zr1 Zr2 90.12(12) . 9_755
O1M Zr1 Zr2 35.05(10) 4_665 9_755
O1M Zr1 Zr2 90.14(11) 3_645 9_755
O1M Zr1 Zr2 35.09(9) 2_755 9_755
O1 Zr1 Zr2 111.49(7) . 9_755
O1 Zr1 Zr2 110.17(7) 2_755 9_755
O1 Zr1 Zr2 166.11(7) 3_645 9_755
O1 Zr1 Zr2 74.95(7) 4_665 9_755
Zr2 Zr1 Zr2 60.685(13) 11_665 9_755
O1M Zr1 Zr2 90.14(11) . 3_645
O1M Zr1 Zr2 90.12(12) 4_665 3_645
O1M Zr1 Zr2 35.09(9) 3_645 3_645
O1M Zr1 Zr2 35.05(10) 2_755 3_645
O1 Zr1 Zr2 166.11(7) . 3_645
O1 Zr1 Zr2 74.95(7) 2_755 3_645
O1 Zr1 Zr2 110.17(7) 3_645 3_645
O1 Zr1 Zr2 111.49(7) 4_665 3_645
Zr2 Zr1 Zr2 91.19(2) 11_665 3_645
Zr2 Zr1 Zr2 60.685(13) 9_755 3_645
O1M Zr2 O1M 67.48(18) 3_645 12_645
O1M Zr2 O1M 72.0(2) 3_645 .
O1M Zr2 O1M 107.9(3) 12_645 .
O1M Zr2 O1M 107.9(3) 3_645 10
O1M Zr2 O1M 72.0(2) 12_645 10
O1M Zr2 O1M 67.44(18) . 10
O1M Zr2 O1S 146.22(9) 3_645 .
O1M Zr2 O1S 146.22(9) 12_645 .
O1M Zr2 O1S 91.6(3) . .
O1M Zr2 O1S 91.6(3) 10 .
O1M Zr2 O2 75.82(14) 3_645 3_645
O1M Zr2 O2 138.72(13) 12_645 3_645
O1M Zr2 O2 76.65(14) . 3_645
O1M Zr2 O2 139.90(13) 10 3_645
O1S Zr2 O2 71.67(13) . 3_645
O1M Zr2 O2 138.72(13) 3_645 12_645
O1M Zr2 O2 75.82(14) 12_645 12_645
O1M Zr2 O2 139.90(13) . 12_645
O1M Zr2 O2 76.65(14) 10 12_645
O1S Zr2 O2 71.67(13) . 12_645
O2 Zr2 O2 127.51(16) 3_645 12_645
O1M Zr2 O2S 89.14(17) 3_645 .
O1M Zr2 O2S 89.14(17) 12_645 .
O1M Zr2 O2S 146.27(9) . .
O1M Zr2 O2S 146.27(9) 10 .
O1S Zr2 O2S 89.2(3) . .
O2 Zr2 O2S 71.64(11) 3_645 .
O2 Zr2 O2S 71.64(11) 12_645 .
O1M Zr2 O21 145.55(12) 3_645 .
O1M Zr2 O21 145.55(12) 12_645 .
O1M Zr2 O21 83.9(4) . .
O1M Zr2 O21 83.9(4) 10 .
O2 Zr2 O21 74.9(2) 3_645 .
O2 Zr2 O21 74.9(2) 12_645 .
O2S Zr2 O21 98.4(5) . .
O1M Zr2 Zr1 88.18(12) 3_645 9_755
O1M Zr2 Zr1 36.00(10) 12_645 9_755
O1M Zr2 Zr1 88.16(12) . 9_755
O1M Zr2 Zr1 36.01(10) 10 9_755
O1S Zr2 Zr1 121.41(16) . 9_755
O2 Zr2 Zr1 160.63(8) 3_645 9_755
O2 Zr2 Zr1 71.83(8) 12_645 9_755
O2S Zr2 Zr1 119.71(9) . 9_755
O21 Zr2 Zr1 115.9(3) . 9_755
O1M Zr2 Zr2 89.97(13) 3_645 11_665
O1M Zr2 Zr2 89.97(13) 12_645 11_665
O1M Zr2 Zr2 33.72(9) . 11_665
O1M Zr2 Zr2 33.72(9) 10 11_665
O1S Zr2 Zr2 91.8(3) . 11_665
O2 Zr2 Zr2 108.71(10) 3_645 11_665
O2 Zr2 Zr2 108.71(10) 12_645 11_665
O2S Zr2 Zr2 178.92(15) . 11_665
O21 Zr2 Zr2 82.6(5) . 11_665
Zr1 Zr2 Zr2 59.658(6) 9_755 11_665
O1M Zr2 Zr2 33.74(9) 3_645 3_645
O1M Zr2 Zr2 33.74(9) 12_645 3_645
O1M Zr2 Zr2 89.96(13) . 3_645
O1M Zr2 Zr2 89.97(13) 10 3_645
O1S Zr2 Zr2 178.2(3) . 3_645
O2 Zr2 Zr2 107.72(9) 3_645 3_645
O2 Zr2 Zr2 107.72(9) 12_645 3_645
O2S Zr2 Zr2 88.92(15) . 3_645
O21 Zr2 Zr2 172.6(5) . 3_645
Zr1 Zr2 Zr2 59.657(6) 9_755 3_645
Zr2 Zr2 Zr2 90.0 11_665 3_645
Zr2 O1M Zr2 112.54(15) 11_665 .
Zr2 O1M Zr1 108.95(18) 11_665 .
Zr2 O1M Zr1 108.90(17) . .
C1 O1 Zr1 132.5(2) . .
C1 O2 Zr2 134.8(3) . 11_665
O1 C1 O2 125.8(4) . .
O1 C1 C3 116.8(3) . .
O2 C1 C3 117.4(4) . .
C3 C2 C6 121.6(4) . 8_664
C2 C3 C4 120.2(4) . .
C2 C3 C1 120.6(4) . .
C4 C3 C1 119.1(4) . .
C5 C4 C3 119.8(4) . .
C4 C5 C6 121.2(4) . .
C2 C6 C5 122.8(4) 8_664 .
C2 C6 C6 119.1(5) 8_664 8_664
C5 C6 C6 118.1(5) . 8_664
O12 C11 O11 120.0(12) . .
O12 C11 C12 121.1(12) . .
O11 C11 C12 117.6(12) . .
C13 C12 C14 115.0(10) . 7_545
C13 C12 C11 121.6(12) . .
C14 C12 C11 123.4(13) 7_545 .
C12 C13 C14 121.9(10) . .
C12 C13 O13 121.2(12) . .
C14 C13 O13 116.8(13) . .
C13 C14 C12 123.0(12) . 7_545
C27 O21 C27 103.0(12) 10 .
C27 O21 Zr2 128.5(6) 10 .
C27 O21 Zr2 128.5(6) . .
O24 O24 C28 135.5(17) 10 .
C25 O26 O26 74(2) 10 10
C25 O26 C25 27.2(19) 10 .
O26 O26 C25 47.1(7) 10 .
C25 O26 C24 60.4(15) 10 10
O26 O26 C24 120.0(12) 10 10
C25 O26 C24 82.0(10) . 10
C26 C21 C22 120.7(6) . .
C26 C21 C27 120.9(7) . .
C22 C21 C27 118.4(6) . .
C26 C21 C26 11.0(7) . 10
C22 C21 C26 127.7(6) . 10
C27 C21 C26 113.2(8) . 10
C23 C22 C21 118.8(6) . .
C23 C22 O25 120.8(8) . .
C21 C22 O25 120.4(8) . .
C24 C23 C22 120.6(7) . .
C23 C24 C25 120.7(6) . .
C23 C24 C28 119.3(7) . .
C25 C24 C28 119.9(7) . .
C23 C24 O26 144.8(11) . 10
C25 C24 O26 42.4(10) . 10
C28 C24 O26 85.5(8) . 10
C23 C24 C25 126.6(5) . 10
C25 C24 C25 12.7(6) . 10
C28 C24 C25 112.9(7) . 10
O26 C24 C25 45.8(9) 10 10
C25 C25 O26 106(2) 10 10
C25 C25 C24 140.4(6) 10 .
O26 C25 C24 77(2) 10 .
C25 C25 C26 85.3(5) 10 .
O26 C25 C26 139.1(10) 10 .
C24 C25 C26 118.8(6) . .
C25 C25 O26 47.1(7) 10 .
O26 C25 O26 59(3) 10 .
C24 C25 O26 121.0(8) . .
C26 C25 O26 120.2(8) . .
C25 C25 C26 68.1(12) 10 10
O26 C25 C26 141.6(12) 10 10
C24 C25 C26 132.6(9) . 10
C26 C25 C26 17.2(12) . 10
O26 C25 C26 105.4(11) . 10
C25 C25 C24 26.9(5) 10 10
O26 C25 C24 103.5(18) 10 10
C24 C25 C24 113.5(10) . 10
C26 C25 C24 103.0(7) . 10
O26 C25 C24 52.2(10) . 10
C26 C25 C24 86.9(14) 10 10
C26 C26 C21 132.7(6) 10 .
C26 C26 C25 94.7(5) 10 .
C21 C26 C25 120.4(7) . .
C26 C26 C25 68.1(12) 10 10
C21 C26 C25 140.9(10) . 10
C25 C26 C25 26.6(13) . 10
C26 C26 C21 36.2(5) 10 10
C21 C26 C21 96.5(8) . 10
C25 C26 C21 121.2(7) . 10
C25 C26 C21 96.9(14) 10 10
O21 C27 O22 121.8(8) . .
O21 C27 C21 119.5(8) . .
O22 C27 C21 118.6(7) . .
O24 C28 O23 122.6(9) . .
O24 C28 C24 118.8(8) . .
O23 C28 C24 118.6(8) . .

loop_
_geom_bond_atom_site_label_1
_geom_bond_atom_site_label_2
_geom_bond_distance
_geom_bond_site_symmetry_2
Zr1 O1M 2.175(3) .
Zr1 O1M 2.175(3) 4_665
Zr1 O1M 2.175(3) 3_645
Zr1 O1M 2.175(3) 2_755
Zr1 O1 2.187(3) .
Zr1 O1 2.187(3) 2_755
Zr1 O1 2.187(3) 3_645
Zr1 O1 2.187(3) 4_665
Zr1 Zr2 3.5006(7) 11_665
Zr1 Zr2 3.5006(7) 9_755
Zr1 Zr2 3.5006(7) 3_645
Zr2 O1M 2.126(3) 3_645
Zr2 O1M 2.126(3) 12_645
Zr2 O1M 2.127(3) .
Zr2 O1M 2.127(3) 10
Zr2 O1S 2.145(9) .
Zr2 O2 2.234(3) 3_645
Zr2 O2 2.234(3) 12_645
Zr2 O2S 2.249(4) .
Zr2 O21 2.256(16) .
Zr2 Zr1 3.5006(7) 9_755
Zr2 Zr2 3.5367(8) 11_665
Zr2 Zr2 3.5368(8) 3_645
O1M Zr2 2.126(3) 11_665
O1 C1 1.249(5) .
O2 C1 1.263(5) .
O2 Zr2 2.234(3) 11_665
C1 C3 1.490(6) .
C2 C3 1.354(7) .
C2 C6 1.393(6) 8_664
C3 C4 1.421(7) .
C4 C5 1.360(6) .
C5 C6 1.419(7) .
C6 C2 1.393(6) 8_664
C6 C6 1.432(9) 8_664
O11 C11 1.308(14) .
O12 C11 1.278(14) .
C11 C12 1.467(9) .
C12 C13 1.381(9) .
C12 C14 1.389(9) 7_545
C13 C14 1.385(9) .
C13 O13 1.400(9) .
C14 C12 1.389(9) 7_545
O21 C27 1.340(8) 10
O21 C27 1.340(8) .
O22 C27 1.348(8) .
O23 C28 1.345(9) .
O24 O24 1.20(7) 10
O24 C28 1.338(9) .
O25 C22 1.415(8) .
O26 C25 1.078(11) 10
O26 O26 1.26(5) 10
O26 C25 1.417(8) .
O26 C24 1.56(4) 10
C21 C26 1.373(8) .
C21 C22 1.396(8) .
C21 C27 1.444(7) .
C21 C26 1.71(2) 10
C22 C23 1.388(8) .
C23 C24 1.377(8) .
C24 C25 1.390(8) .
C24 C28 1.447(7) .
C24 O26 1.56(4) 10
C24 C25 1.96(3) 10
C25 C25 0.67(4) 10
C25 O26 1.078(11) 10
C25 C26 1.395(8) .
C25 C26 1.498(13) 10
C25 C24 1.96(3) 10
C26 C26 0.44(3) 10
C26 C25 1.498(13) 10
C26 C21 1.71(2) 10

loop_
_geom_hbond_atom_site_label_D
_geom_hbond_atom_site_label_H
_geom_hbond_atom_site_label_A
_geom_hbond_distance_DH
_geom_hbond_distance_HA
_geom_hbond_distance_DA
_geom_hbond_angle_DHA
O1S H1S O11 0.83 2.04 2.695(12) 134.8
